data_4328563
loop_
_publ_author_name
'Maria Serratrice'
'Maria A. Cinellu'
'Laura Maiore'
'Maria Pilo'
'Antonio Zucca'
'Chiara Gabbiani'
'Annalisa Guerri'
'Ida Landini'
'Stefania Nobili'
'Enrico Mini'
'Luigi Messori'

_publ_contact_author_address
;Department of Chemistry
University of  Sassari
Via Vienna 2
07100 Sassari
Italy
;
_publ_contact_author_email cinellu@uniss.it
_publ_contact_author_fax '+39 079 229559 '
_publ_contact_author_name 'Maria Agostina Cinellu'
_publ_contact_author_phone '+39 079 229499'
_publ_section_title
;
 Synthesis, Structural Characterization, Solution Behavior, and in Vitro
 Antiproliferative Properties of a Series of Gold Complexes with
 2-(2'-Pyridyl)benzimidazole as Ligand: Comparisons of Gold(III) versus
 Gold(I) and Mononuclear versus Binuclear Derivatives
;
_journal_name_full 'Inorganic Chemistry'
_journal_page_first 3161
_journal_page_last 3171
_journal_paper_doi 10.1021/ic202639t
_journal_volume 51
_journal_year 2012
_chemical_formula_moiety 'C18 H20 Au N6 P'
_chemical_formula_sum 'C18 H20 Au N6 P'
_chemical_formula_weight 548.34
_space_group_IT_number 14
_symmetry_cell_setting monoclinic
_symmetry_space_group_name_Hall '-P 2yn'
_symmetry_space_group_name_H-M 'P 1 21/n 1'
_atom_sites_solution_hydrogens geom
_atom_sites_solution_primary direct
_atom_sites_solution_secondary difmap
_audit_creation_method SHELXL-97
_cell_angle_alpha 90.00
_cell_angle_beta 94.982(4)
_cell_angle_gamma 90.00
_cell_formula_units_Z 4
_cell_length_a 7.0844(3)
_cell_length_b 12.0678(5)
_cell_length_c 21.1691(8)
_cell_measurement_reflns_used 2880
_cell_measurement_temperature 293(2)
_cell_measurement_theta_max 29.0650
_cell_measurement_theta_min 4.2052
_cell_volume 1802.98(13)
_computing_cell_refinement
;
CrysAlisPro, Oxford Diffraction Ltd.,
Version 1.171.33.41 (release 06-05-2009 CrysAlis171 .NET)
(compiled May  6 2009,17:20:42)
;
_computing_data_collection
;
CrysAlisPro, Oxford Diffraction Ltd.,
Version 1.171.33.41 (release 06-05-2009 CrysAlis171 .NET)
(compiled May  6 2009,17:20:42)
;
_computing_data_reduction
;
CrysAlisPro, Oxford Diffraction Ltd.,
Version 1.171.33.41 (release 06-05-2009 CrysAlis171 .NET)
(compiled May  6 2009,17:20:42)
;
_computing_molecular_graphics 'ORTEP-3 (Farrugia, 1997)'
_computing_publication_material 'PARST (Nardelli, 1995)'
_computing_structure_refinement 'SHELXL-97 (Sheldrick, 1997)'
_computing_structure_solution 'SIR97 (Altomare, 1999)'
_diffrn_ambient_temperature 293(2)
_diffrn_detector_area_resol_mean 16.4547
_diffrn_measured_fraction_theta_full 0.840
_diffrn_measured_fraction_theta_max 0.840
_diffrn_measurement_details
;
  1 omega  -51.00   54.00   1.0000   10.0000
omega____ theta____ kappa____ phi______ frames
    -       22.2205  -38.0000  -60.0000 105

  2 omega   41.00  101.00   1.0000   10.0000
omega____ theta____ kappa____ phi______ frames
    -       22.2205  179.0000 -150.0000 60

  3 omega  -48.00   26.00   1.0000   10.0000
omega____ theta____ kappa____ phi______ frames
    -       22.2205  -38.0000 -150.0000 74

;
_diffrn_measurement_device_type 'Xcalibur, Sapphire3'
_diffrn_measurement_method '\w scans'
_diffrn_orient_matrix_UB_11 0.0311262217
_diffrn_orient_matrix_UB_12 -0.0373464540
_diffrn_orient_matrix_UB_13 -0.0228298080
_diffrn_orient_matrix_UB_21 -0.0737505116
_diffrn_orient_matrix_UB_22 0.0184825912
_diffrn_orient_matrix_UB_23 -0.0223253086
_diffrn_orient_matrix_UB_31 0.0608652310
_diffrn_orient_matrix_UB_32 0.0414635129
_diffrn_orient_matrix_UB_33 -0.0105958089
_diffrn_radiation_monochromator graphite
_diffrn_radiation_source 'Enhance (Mo) X-ray Source'
_diffrn_radiation_type 'Mo K\a'
_diffrn_radiation_wavelength 0.71069
_diffrn_reflns_av_R_equivalents 0.0581
_diffrn_reflns_av_sigmaI/netI 0.0964
_diffrn_reflns_limit_h_max 9
_diffrn_reflns_limit_h_min -6
_diffrn_reflns_limit_k_max 16
_diffrn_reflns_limit_k_min -14
_diffrn_reflns_limit_l_max 28
_diffrn_reflns_limit_l_min -26
_diffrn_reflns_number 7511
_diffrn_reflns_theta_full 29.11
_diffrn_reflns_theta_max 29.11
_diffrn_reflns_theta_min 4.22
_exptl_absorpt_coefficient_mu 8.263
_exptl_absorpt_correction_T_max 0.083835
_exptl_absorpt_correction_T_min 0.05546
_exptl_absorpt_correction_type multi-scan
_exptl_absorpt_process_details
;
CrysAlisPro, Oxford Diffraction Ltd.,
Version 1.171.33.41 (release 06-05-2009 CrysAlis171 .NET)
(compiled May  6 2009,17:20:42)
empirical absorption correction using spherical harmonics,
 implemented in SCALE3 ABSPACK scaling algorithm.
;
_exptl_crystal_colour 'pale yellow'
_exptl_crystal_density_diffrn 2.020
_exptl_crystal_description prism
_exptl_crystal_F_000 1056
_exptl_crystal_size_max 0.4
_exptl_crystal_size_mid 0.3
_exptl_crystal_size_min 0.3
_refine_diff_density_max 2.114
_refine_diff_density_min -1.374
_refine_diff_density_rms 0.217
_refine_ls_extinction_method none
_refine_ls_goodness_of_fit_ref 1.086
_refine_ls_hydrogen_treatment constr
_refine_ls_matrix_type full
_refine_ls_number_parameters 223
_refine_ls_number_reflns 4074
_refine_ls_number_restraints 2
_refine_ls_restrained_S_all 1.088
_refine_ls_R_factor_all 0.0999
_refine_ls_R_factor_gt 0.0616
_refine_ls_shift/su_max 0.000
_refine_ls_shift/su_mean 0.000
_refine_ls_structure_factor_coef Fsqd
_refine_ls_weighting_details 'calc w=1/[\s^2^(Fo^2^)+(0.0844P)^2^+2.9072P] where P=(Fo^2^+2Fc^2^)/3'
_refine_ls_weighting_scheme calc
_refine_ls_wR_factor_gt 0.1781
_refine_ls_wR_factor_ref 0.1858
_reflns_number_gt 2432
_reflns_number_total 4074
_reflns_threshold_expression >2sigma(I)
_cod_data_source_file ic202639t_si_002_1.cif
_cod_data_source_block 6
_cod_original_cell_volume 1802.97(13)
_cod_original_sg_symbol_H-M 'P 21/n'
_cod_database_code 4328563

loop_
_symmetry_equiv_pos_as_xyz
'x, y, z'
'-x+1/2, y+1/2, -z+1/2'
'-x, -y, -z'
'x-1/2, -y-1/2, z-1/2'

loop_
_atom_site_label
_atom_site_type_symbol
_atom_site_fract_x
_atom_site_fract_y
_atom_site_fract_z
_atom_site_U_iso_or_equiv
_atom_site_adp_type
_atom_site_occupancy
_atom_site_symmetry_multiplicity
_atom_site_calc_flag
_atom_site_refinement_flags
Au1 Au 0.27300(8) 0.03306(5) 0.41584(2) 0.0473(2) Uani 1 1 d .
P1 P 0.2569(5) -0.0311(3) 0.31798(17) 0.0469(8) Uani 1 1 d .
C15 C 0.4469(19) -0.0127(11) 0.2633(6) 0.044(3) Uani 1 1 d .
H15A H 0.4571 0.0653 0.2531 0.053 Uiso 1 1 calc R
H15B H 0.5669 -0.0359 0.2848 0.053 Uiso 1 1 calc R
C14 C 0.049(3) -0.0037(12) 0.2620(7) 0.062(4) Uani 1 1 d .
H14A H -0.0647 -0.0231 0.2817 0.074 Uiso 1 1 calc R
H14B H 0.0438 0.0748 0.2522 0.074 Uiso 1 1 calc R
C13 C 0.244(2) -0.1827(12) 0.3158(6) 0.053(4) Uani 1 1 d .
H13A H 0.3549 -0.2128 0.3402 0.064 Uiso 1 1 calc R
H13B H 0.1331 -0.2066 0.3357 0.064 Uiso 1 1 calc R
N6 N 0.413(2) -0.0739(10) 0.2061(5) 0.057(3) Uani 1 1 d .
N5 N 0.056(2) -0.0669(10) 0.2029(5) 0.060(3) Uani 1 1 d .
N4 N 0.2358(19) -0.2273(9) 0.2516(6) 0.058(3) Uani 1 1 d .
C18 C 0.228(2) -0.0412(12) 0.1723(7) 0.058(4) Uani 1 1 d .
H18A H 0.2310 0.0382 0.1652 0.070 Uiso 1 1 calc R
H18B H 0.2184 -0.0765 0.1310 0.070 Uiso 1 1 calc R
C17 C 0.056(3) -0.1862(13) 0.2141(7) 0.067(5) Uani 1 1 d .
H17A H 0.0422 -0.2242 0.1736 0.080 Uiso 1 1 calc R
H17B H -0.0520 -0.2052 0.2370 0.080 Uiso 1 1 calc R
C16 C 0.397(2) -0.1936(12) 0.2191(7) 0.058(4) Uani 1 1 d .
H16A H 0.3934 -0.2330 0.1791 0.069 Uiso 1 1 calc R
H16B H 0.5113 -0.2168 0.2444 0.069 Uiso 1 1 calc R
N1 N 0.2821(14) 0.0871(9) 0.5085(4) 0.039(2) Uani 1 1 d D
C1 C 0.2944(13) 0.1911(6) 0.5325(4) 0.042(3) Uani 1 1 d G
C2 C 0.3338(14) 0.2919(8) 0.5047(4) 0.060(4) Uani 1 1 d G
H2 H 0.3591 0.2945 0.4624 0.072 Uiso 1 1 calc R
C3 C 0.3355(15) 0.3888(6) 0.5402(5) 0.069(5) Uani 1 1 d G
H3 H 0.3619 0.4562 0.5217 0.082 Uiso 1 1 calc R
C4 C 0.2977(16) 0.3849(6) 0.6035(5) 0.072(5) Uani 1 1 d G
H4 H 0.2988 0.4497 0.6273 0.087 Uiso 1 1 calc R
C5 C 0.2582(15) 0.2841(8) 0.6313(3) 0.064(4) Uani 1 1 d G
H5 H 0.2329 0.2814 0.6737 0.077 Uiso 1 1 calc R
C6 C 0.2566(14) 0.1872(6) 0.5958(4) 0.053(4) Uani 1 1 d G
N2 N 0.2252(18) 0.0774(10) 0.6137(4) 0.051(3) Uani 1 1 d D
C7 C 0.2350(18) 0.0198(13) 0.5600(6) 0.078(7) Uani 1 1 d D
C8 C 0.2149(17) -0.0974(13) 0.5534(6) 0.047(3) Uani 1 1 d .
N3 N 0.1992(17) -0.1368(10) 0.4931(5) 0.050(3) Uani 1 1 d .
C12 C 0.175(2) -0.2475(12) 0.4885(7) 0.060(4) Uani 1 1 d .
H12 H 0.1685 -0.2785 0.4481 0.072 Uiso 1 1 calc R
C11 C 0.158(2) -0.3180(13) 0.5386(8) 0.065(4) Uani 1 1 d .
H11 H 0.1300 -0.3926 0.5321 0.078 Uiso 1 1 calc R
C10 C 0.184(2) -0.2751(15) 0.5977(8) 0.064(4) Uani 1 1 d .
H10 H 0.1864 -0.3205 0.6332 0.076 Uiso 1 1 calc R
C9 C 0.2073(19) -0.1658(12) 0.6036(7) 0.047(3) Uani 1 1 d .
H9 H 0.2186 -0.1353 0.6441 0.056 Uiso 1 1 calc R

loop_
_atom_site_aniso_label
_atom_site_aniso_U_11
_atom_site_aniso_U_22
_atom_site_aniso_U_33
_atom_site_aniso_U_23
_atom_site_aniso_U_13
_atom_site_aniso_U_12
Au1 0.0521(3) 0.0514(4) 0.0381(3) -0.0047(3) 0.0024(2) 0.0025(3)
P1 0.053(2) 0.045(2) 0.0431(18) -0.0009(17) 0.0037(15) 0.0049(19)
C15 0.043(7) 0.039(7) 0.051(8) 0.001(6) 0.010(6) -0.001(6)
C14 0.080(11) 0.043(8) 0.062(9) 0.001(7) 0.010(8) 0.011(8)
C13 0.063(9) 0.056(9) 0.039(7) 0.005(7) -0.004(7) 0.007(8)
N6 0.092(10) 0.039(6) 0.044(6) -0.005(6) 0.018(6) 0.011(7)
N5 0.083(9) 0.051(8) 0.044(7) -0.003(6) -0.014(6) -0.004(7)
N4 0.087(10) 0.032(7) 0.055(7) -0.006(6) 0.009(7) 0.001(6)
C18 0.087(11) 0.041(8) 0.044(8) 0.002(7) -0.009(7) -0.009(8)
C17 0.092(12) 0.050(9) 0.051(9) -0.004(7) -0.030(8) -0.001(9)
C16 0.073(10) 0.048(9) 0.052(8) -0.010(7) 0.007(8) 0.007(8)
N1 0.047(6) 0.044(6) 0.025(5) 0.002(5) 0.003(4) 0.005(5)
C1 0.038(7) 0.046(8) 0.044(7) 0.005(7) 0.003(6) -0.004(6)
C2 0.051(9) 0.070(11) 0.057(9) 0.005(8) 0.000(7) -0.013(8)
C3 0.069(11) 0.043(9) 0.098(13) 0.005(9) 0.026(10) -0.004(8)
C4 0.091(12) 0.040(9) 0.084(12) -0.016(9) -0.004(10) -0.009(9)
C5 0.065(10) 0.065(11) 0.061(10) -0.033(9) -0.004(8) 0.006(8)
C6 0.051(9) 0.045(9) 0.060(9) -0.011(7) -0.002(7) 0.012(7)
N2 0.077(8) 0.053(7) 0.022(5) 0.017(5) -0.010(5) 0.000(6)
C7 0.037(7) 0.110(14) 0.078(10) -0.092(11) -0.041(7) 0.051(9)
C8 0.033(7) 0.061(10) 0.045(7) 0.009(8) -0.007(5) 0.008(7)
N3 0.058(7) 0.049(7) 0.041(6) -0.003(6) -0.010(5) -0.009(6)
C12 0.076(11) 0.044(9) 0.055(9) -0.001(8) -0.023(8) -0.004(8)
C11 0.066(10) 0.044(9) 0.083(12) 0.005(9) -0.006(9) -0.005(8)
C10 0.065(10) 0.067(11) 0.061(10) 0.016(9) 0.014(8) 0.001(9)
C9 0.051(8) 0.039(8) 0.051(8) -0.001(7) 0.004(6) 0.002(7)

loop_
_atom_type_symbol
_atom_type_description
_atom_type_scat_dispersion_real
_atom_type_scat_dispersion_imag
_atom_type_scat_source
C C 0.0033 0.0016 'International Tables Vol C Tables 4.2.6.8 and 6.1.1.4'
H H 0.0000 0.0000 'International Tables Vol C Tables 4.2.6.8 and 6.1.1.4'
N N 0.0061 0.0033 'International Tables Vol C Tables 4.2.6.8 and 6.1.1.4'
P P 0.1023 0.0942 'International Tables Vol C Tables 4.2.6.8 and 6.1.1.4'
Au Au -2.0133 8.8022 'International Tables Vol C Tables 4.2.6.8 and 6.1.1.4'

loop_
_geom_angle_atom_site_label_1
_geom_angle_atom_site_label_2
_geom_angle_atom_site_label_3
_geom_angle
N1 Au1 P1 177.6(3)
C13 P1 C14 97.4(7)
C13 P1 C15 98.0(6)
C14 P1 C15 99.1(7)
C13 P1 Au1 111.9(4)
C14 P1 Au1 121.1(5)
C15 P1 Au1 124.1(5)
N6 C15 P1 113.0(9)
N6 C15 H15A 109.0
P1 C15 H15A 109.0
N6 C15 H15B 109.0
P1 C15 H15B 109.0
H15A C15 H15B 107.8
N5 C14 P1 111.9(10)
N5 C14 H14A 109.2
P1 C14 H14A 109.2
N5 C14 H14B 109.2
P1 C14 H14B 109.2
H14A C14 H14B 107.9
N4 C13 P1 113.0(9)
N4 C13 H13A 109.0
P1 C13 H13A 109.0
N4 C13 H13B 109.0
P1 C13 H13B 109.0
H13A C13 H13B 107.8
C15 N6 C16 111.0(11)
C15 N6 C18 110.4(11)
C16 N6 C18 105.8(12)
C17 N5 C18 106.9(13)
C17 N5 C14 111.9(12)
C18 N5 C14 110.7(12)
C16 N4 C13 111.6(13)
C16 N4 C17 108.8(12)
C13 N4 C17 109.3(11)
N5 C18 N6 117.6(12)
N5 C18 H18A 107.9
N6 C18 H18A 107.9
N5 C18 H18B 107.9
N6 C18 H18B 107.9
H18A C18 H18B 107.2
N5 C17 N4 113.3(12)
N5 C17 H17A 108.9
N4 C17 H17A 108.9
N5 C17 H17B 108.9
N4 C17 H17B 108.9
H17A C17 H17B 107.7
N4 C16 N6 116.1(12)
N4 C16 H16A 108.3
N6 C16 H16A 108.3
N4 C16 H16B 108.3
N6 C16 H16B 108.3
H16A C16 H16B 107.4
C1 N1 C7 104.7(9)
C1 N1 Au1 130.2(8)
C7 N1 Au1 123.9(8)
N1 C1 C2 131.4(7)
N1 C1 C6 108.6(7)
C2 C1 C6 120.0
C1 C2 C3 120.0
C1 C2 H2 120.0
C3 C2 H2 120.0
C4 C3 C2 120.0
C4 C3 H3 120.0
C2 C3 H3 120.0
C3 C4 C5 120.0
C3 C4 H4 120.0
C5 C4 H4 120.0
C4 C5 C6 120.0
C4 C5 H5 120.0
C6 C5 H5 120.0
C5 C6 C1 120.0
C5 C6 N2 130.0(7)
C1 C6 N2 110.0(7)
C7 N2 C6 103.9(11)
N2 C7 N1 112.8(12)
N2 C7 C8 125.8(14)
N1 C7 C8 121.3(10)
C9 C8 N3 121.3(14)
C9 C8 C7 122.7(13)
N3 C8 C7 116.0(12)
C12 N3 C8 114.5(12)
N3 C12 C11 125.2(14)
N3 C12 H12 117.4
C11 C12 H12 117.4
C10 C11 C12 117.6(15)
C10 C11 H11 121.2
C12 C11 H11 121.2
C9 C10 C11 118.1(15)
C9 C10 H10 120.9
C11 C10 H10 120.9
C10 C9 C8 123.0(15)
C10 C9 H9 118.5
C8 C9 H9 118.5

loop_
_geom_bond_atom_site_label_1
_geom_bond_atom_site_label_2
_geom_bond_distance
Au1 N1 2.063(10)
Au1 P1 2.205(4)
P1 C13 1.832(15)
P1 C14 1.837(17)
P1 C15 1.863(13)
C15 N6 1.421(17)
C15 H15A 0.9700
C15 H15B 0.9700
C14 N5 1.470(18)
C14 H14A 0.9700
C14 H14B 0.9700
C13 N4 1.459(16)
C13 H13A 0.9700
C13 H13B 0.9700
N6 C16 1.477(18)
N6 C18 1.49(2)
N5 C17 1.459(18)
N5 C18 1.46(2)
N4 C16 1.443(18)
N4 C17 1.523(19)
C18 H18A 0.9700
C18 H18B 0.9700
C17 H17A 0.9700
C17 H17B 0.9700
C16 H16A 0.9700
C16 H16B 0.9700
N1 C1 1.353(13)
N1 C7 1.423(16)
C1 C2 1.3900
C1 C6 1.3900
C2 C3 1.3900
C2 H2 0.9300
C3 C4 1.3900
C3 H3 0.9300
C4 C5 1.3900
C4 H4 0.9300
C5 C6 1.3900
C5 H5 0.9300
C6 N2 1.401(13)
N2 C7 1.339(13)
C7 C8 1.43(2)
C8 C9 1.349(19)
C8 N3 1.359(17)
N3 C12 1.349(17)
C12 C11 1.37(2)
C12 H12 0.9300
C11 C10 1.35(2)
C11 H11 0.9300
C10 C9 1.33(2)
C10 H10 0.9300
C9 H9 0.9300
